data_4107900
loop_
_publ_author_name
'Dominik Cin\<ci\'c'
'Tomislav Fri\<s\<ci\'c'
'William Jones'

_publ_section_title
;
 A Stepwise Mechanism for the Mechanochemical Synthesis of Halogen-Bonded
 Cocrystal Architectures
;
_journal_name_full 'Journal of the American Chemical Society'
_journal_page_first 7524
_journal_page_last 7525
_journal_paper_doi 10.1021/ja801164v
_journal_volume 130
_journal_year 2008
_chemical_formula_moiety '2(C4 H9 N1 S), (C6 F4 I2)'
_chemical_formula_sum 'C14 H18 F4 I2 N2 S2'
_chemical_formula_weight 608.22
_chemical_name_common (1,4-tfib).(tmo)2
_chemical_name_systematic
;
 1,4-diiodotetrafluorobenzene-1,4-thiomorpholine 1/2
;
_space_group_IT_number 2
_symmetry_cell_setting triclinic
_symmetry_space_group_name_Hall '-P 1'
_symmetry_space_group_name_H-M 'P -1'
_atom_sites_solution_hydrogens geom
_atom_sites_solution_primary direct
_atom_sites_solution_secondary difmap
_audit_creation_method SHELXL-97
_cell_angle_alpha 100.2090(10)
_cell_angle_beta 96.1850(10)
_cell_angle_gamma 99.3710(10)
_cell_formula_units_Z 1
_cell_length_a 5.23140(10)
_cell_length_b 6.10850(10)
_cell_length_c 15.3239(3)
_cell_measurement_reflns_used 6158
_cell_measurement_temperature 180(2)
_cell_measurement_theta_max 34.97
_cell_measurement_theta_min 1.00
_cell_volume 470.778(15)
_computing_cell_refinement 'HKL Scalepack (Otwinowski & Minor 1997)'
_computing_data_collection 'Collect (Nonius B.V. 1998)'
_computing_data_reduction
;
 HKL Denzo and Scalepack (Otwinowski & Minor 1997)
;
_computing_publication_material 'SHELXL-97 (Sheldrick 1997)'
_computing_structure_refinement 'SHELXL-97 (Sheldrick 1997)'
_computing_structure_solution 'SIR-92 (Altomare et al. 1994)'
_diffrn_ambient_temperature 180(2)
_diffrn_measured_fraction_theta_full 0.980
_diffrn_measured_fraction_theta_max 0.980
_diffrn_measurement_device_type 'Nonius Kappa CCD'
_diffrn_measurement_method 'Thin slice \w and \f scans'
_diffrn_radiation_source 'fine-focus sealed tube'
_diffrn_radiation_type MoK\a
_diffrn_radiation_wavelength 0.71073
_diffrn_reflns_av_R_equivalents 0.0452
_diffrn_reflns_av_sigmaI/netI 0.0403
_diffrn_reflns_limit_h_max 8
_diffrn_reflns_limit_h_min -8
_diffrn_reflns_limit_k_max 9
_diffrn_reflns_limit_k_min -9
_diffrn_reflns_limit_l_max 22
_diffrn_reflns_limit_l_min -24
_diffrn_reflns_number 9236
_diffrn_reflns_theta_full 34.98
_diffrn_reflns_theta_max 34.98
_diffrn_reflns_theta_min 3.95
_exptl_absorpt_coefficient_mu 3.599
_exptl_absorpt_correction_T_max 0.843
_exptl_absorpt_correction_T_min 0.541
_exptl_absorpt_correction_type multi-scan
_exptl_absorpt_process_details
;
multi-scan from symmetry-related measurements 
Sortav (Blessing 1995)
;
_exptl_crystal_colour colourless
_exptl_crystal_density_diffrn 2.145
_exptl_crystal_description prism
_exptl_crystal_F_000 290
_exptl_crystal_size_max 0.32
_exptl_crystal_size_mid 0.21
_exptl_crystal_size_min 0.05
_refine_diff_density_max 2.604
_refine_diff_density_min -2.713
_refine_diff_density_rms 0.171
_refine_ls_extinction_coef 0.081(5)
_refine_ls_extinction_expression Fc^*^=kFc[1+0.001xFc^2^\l^3^/sin(2\q)]^-1/4^
_refine_ls_extinction_method SHELXL
_refine_ls_goodness_of_fit_ref 1.049
_refine_ls_hydrogen_treatment constr
_refine_ls_matrix_type full
_refine_ls_number_parameters 110
_refine_ls_number_reflns 4050
_refine_ls_number_restraints 0
_refine_ls_restrained_S_all 1.049
_refine_ls_R_factor_all 0.0325
_refine_ls_R_factor_gt 0.0315
_refine_ls_shift/su_max 0.001
_refine_ls_shift/su_mean 0.000
_refine_ls_structure_factor_coef Fsqd
_refine_ls_weighting_details 'calc w=1/[\s^2^(Fo^2^)+(0.0521P)^2^+0.2973P] where P=(Fo^2^+2Fc^2^)/3'
_refine_ls_weighting_scheme calc
_refine_ls_wR_factor_gt 0.0825
_refine_ls_wR_factor_ref 0.0837
_reflns_number_gt 3918
_reflns_number_total 4050
_reflns_threshold_expression >2sigma(I)
_cod_data_source_file ja801164v-file002.cif
_cod_data_source_block (1,4-tfib).(tmo)2
_cod_database_code 4107900

loop_
_symmetry_equiv_pos_as_xyz
'x, y, z'
'-x, -y, -z'

loop_
_atom_site_label
_atom_site_type_symbol
_atom_site_fract_x
_atom_site_fract_y
_atom_site_fract_z
_atom_site_U_iso_or_equiv
_atom_site_adp_type
_atom_site_occupancy
_atom_site_symmetry_multiplicity
_atom_site_calc_flag
_atom_site_refinement_flags
I1 I 0.45635(2) 0.810895(18) 0.141925(7) 0.01896(7) Uani 1 1 d .
C1 C 0.1844(4) 0.9233(3) 0.05664(11) 0.0179(3) Uani 1 1 d .
S1 S 0.62326(12) 0.73868(10) 0.44830(3) 0.02705(11) Uani 1 1 d .
N1 N 0.8393(3) 0.6880(3) 0.26254(11) 0.0213(3) Uani 1 1 d .
H1 H 0.9591 0.6658 0.2266 0.035 Uiso 1 1 d .
F2 F 0.1824(3) 0.6195(3) -0.06327(10) 0.0301(3) Uani 1 1 d .
C2 C 0.0936(4) 0.8073(3) -0.03013(12) 0.0189(3) Uani 1 1 d .
F3 F 0.1614(3) 1.2357(3) 0.16984(9) 0.0285(3) Uani 1 1 d .
C3 C 0.0867(4) 1.1182(3) 0.08557(12) 0.0192(3) Uani 1 1 d .
C4 C 0.7556(4) 0.9578(4) 0.39163(14) 0.0238(3) Uani 1 1 d .
H4A H 0.6111 0.9967 0.3536 0.029 Uiso 1 1 calc R
H4B H 0.8378 1.0952 0.4367 0.029 Uiso 1 1 calc R
C5 C 0.9572(4) 0.8861(4) 0.33371(14) 0.0235(3) Uani 1 1 d .
H5A H 1.0298 1.0134 0.3062 0.028 Uiso 1 1 calc R
H5B H 1.1028 0.8480 0.3715 0.028 Uiso 1 1 calc R
C6 C 0.7530(4) 0.4838(4) 0.29731(14) 0.0238(3) Uani 1 1 d .
H6A H 0.9011 0.4524 0.3361 0.029 Uiso 1 1 calc R
H6B H 0.6962 0.3530 0.2468 0.029 Uiso 1 1 calc R
C7 C 0.5282(4) 0.5125(3) 0.35068(14) 0.0228(3) Uani 1 1 d .
H7A H 0.4662 0.3690 0.3700 0.027 Uiso 1 1 calc R
H7B H 0.3812 0.5454 0.3118 0.027 Uiso 1 1 calc R

loop_
_atom_site_aniso_label
_atom_site_aniso_U_11
_atom_site_aniso_U_22
_atom_site_aniso_U_33
_atom_site_aniso_U_23
_atom_site_aniso_U_13
_atom_site_aniso_U_12
I1 0.01800(8) 0.02185(9) 0.01890(8) 0.00739(5) 0.00263(4) 0.00543(5)
C1 0.0192(7) 0.0197(7) 0.0158(6) 0.0047(5) 0.0025(5) 0.0053(6)
S1 0.0322(3) 0.0315(3) 0.01781(19) 0.00437(17) 0.00695(17) 0.0055(2)
N1 0.0209(7) 0.0258(7) 0.0197(6) 0.0048(5) 0.0060(5) 0.0089(6)
F2 0.0402(8) 0.0263(6) 0.0256(6) -0.0011(5) 0.0021(5) 0.0201(6)
C2 0.0218(7) 0.0182(7) 0.0174(7) 0.0020(5) 0.0022(5) 0.0076(6)
F3 0.0380(7) 0.0280(6) 0.0167(5) -0.0032(4) -0.0043(5) 0.0116(6)
C3 0.0229(7) 0.0201(7) 0.0144(6) 0.0019(5) 0.0013(5) 0.0061(6)
C4 0.0266(9) 0.0219(8) 0.0224(8) 0.0013(6) 0.0036(6) 0.0061(7)
C5 0.0196(8) 0.0256(8) 0.0250(8) 0.0054(6) 0.0032(6) 0.0027(6)
C6 0.0251(8) 0.0218(8) 0.0267(8) 0.0049(6) 0.0072(7) 0.0086(7)
C7 0.0230(8) 0.0219(8) 0.0244(8) 0.0054(6) 0.0067(6) 0.0042(6)

loop_
_atom_type_symbol
_atom_type_description
_atom_type_scat_dispersion_real
_atom_type_scat_dispersion_imag
_atom_type_scat_source
C C 0.0033 0.0016 'International Tables Vol C Tables 4.2.6.8 and 6.1.1.4'
H H 0.0000 0.0000 'International Tables Vol C Tables 4.2.6.8 and 6.1.1.4'
N N 0.0061 0.0033 'International Tables Vol C Tables 4.2.6.8 and 6.1.1.4'
F F 0.0171 0.0103 'International Tables Vol C Tables 4.2.6.8 and 6.1.1.4'
S S 0.1246 0.1234 'International Tables Vol C Tables 4.2.6.8 and 6.1.1.4'
I I -0.4742 1.8119 'International Tables Vol C Tables 4.2.6.8 and 6.1.1.4'

loop_
_geom_angle_atom_site_label_1
_geom_angle_atom_site_label_2
_geom_angle_atom_site_label_3
_geom_angle
_geom_angle_site_symmetry_1
_geom_angle_site_symmetry_3
C2 C1 C3 116.91(17) . .
C2 C1 I1 121.93(13) . .
C3 C1 I1 121.16(13) . .
C4 S1 C7 97.42(9) . .
C6 N1 C5 113.09(16) . .
C6 N1 H1 110.78(17) . .
C5 N1 H1 106.87(18) . .
F2 C2 C1 120.31(17) . .
F2 C2 C3 118.16(16) . 2_575
C1 C2 C3 121.52(16) . 2_575
F3 C3 C2 118.44(16) . 2_575
F3 C3 C1 119.97(17) . .
C2 C3 C1 121.56(16) 2_575 .
C5 C4 S1 112.34(15) . .
C5 C4 H4A 109.1 . .
S1 C4 H4A 109.1 . .
C5 C4 H4B 109.1 . .
S1 C4 H4B 109.1 . .
H4A C4 H4B 107.9 . .
N1 C5 C4 110.93(17) . .
N1 C5 H5A 109.5 . .
C4 C5 H5A 109.5 . .
N1 C5 H5B 109.5 . .
C4 C5 H5B 109.5 . .
H5A C5 H5B 108.0 . .
N1 C6 C7 110.90(16) . .
N1 C6 H6A 109.5 . .
C7 C6 H6A 109.5 . .
N1 C6 H6B 109.5 . .
C7 C6 H6B 109.5 . .
H6A C6 H6B 108.0 . .
C6 C7 S1 112.01(15) . .
C6 C7 H7A 109.2 . .
S1 C7 H7A 109.2 . .
C6 C7 H7B 109.2 . .
S1 C7 H7B 109.2 . .
H7A C7 H7B 107.9 . .

loop_
_geom_bond_atom_site_label_1
_geom_bond_atom_site_label_2
_geom_bond_distance
_geom_bond_site_symmetry_2
I1 C1 2.1070(18) .
C1 C2 1.384(3) .
C1 C3 1.391(3) .
S1 C4 1.807(2) .
S1 C7 1.810(2) .
N1 C6 1.465(3) .
N1 C5 1.476(3) .
N1 H1 0.8891(16) .
F2 C2 1.344(2) .
C2 C3 1.386(3) 2_575
F3 C3 1.344(2) .
C3 C2 1.386(3) 2_575
C4 C5 1.519(3) .
C4 H4A 0.9900 .
C4 H4B 0.9900 .
C5 H5A 0.9900 .
C5 H5B 0.9900 .
C6 C7 1.518(3) .
C6 H6A 0.9900 .
C6 H6B 0.9900 .
C7 H7A 0.9900 .
C7 H7B 0.9900 .
